data_7035419
loop_
_publ_author_name
'Holthausen, M. H.'
'Weigand, J. J.'

_publ_section_title
;
 Formation of the spirocyclic, Si-centered cage cations
 [ClP(NSiMe3)2Si(NSiMe3)2P5](+) and [P5(NSiMe3)2Si(NSiMe3)2P5](2.).
;
_journal_issue 5
_journal_name_full 'Dalton transactions (Cambridge, England : 2003)'
_journal_page_first 1953
_journal_page_last 1961
_journal_paper_doi 10.1039/c5dt01512j
_journal_volume 45
_journal_year 2016
_chemical_formula_moiety 'C12 H36 Cl2 N4 P2 Si5'
_chemical_formula_sum 'C12 H36 Cl2 N4 P2 Si5'
_chemical_formula_weight 509.74
_chemical_name_common
3,3-dichloro-2,4,6,7-tetrakis(trimethylsilyl)-2,4,6,7-tetraaza-1,5-diphospha-3-silabicyclo[3.1.1]heptane
_chemical_name_systematic
3,3-dichloro-2,4,6,7-tetrakis(trimethylsilyl)-2,4,6,7-tetraaza-1,5-diphospha-3-silabicyclo[3.1.1]heptane
_space_group_IT_number 4
_symmetry_cell_setting monoclinic
_symmetry_space_group_name_Hall 'P 2yb'
_symmetry_space_group_name_H-M 'P 1 21 1'
_atom_sites_solution_hydrogens geom
_atom_sites_solution_primary direct
_atom_sites_solution_secondary difmap
_audit_creation_method SHELXL-97
_audit_update_record
;
2015-04-18 deposited with the CCDC.
2015-06-05 downloaded from the CCDC.
;
_cell_angle_alpha 90.00
_cell_angle_beta 90.7390(10)
_cell_angle_gamma 90.00
_cell_formula_units_Z 2
_cell_length_a 10.4180(3)
_cell_length_b 10.3333(3)
_cell_length_c 12.9878(4)
_cell_measurement_reflns_used 900
_cell_measurement_temperature 153(2)
_cell_measurement_theta_max 22.5
_cell_measurement_theta_min 1
_cell_volume 1398.05(7)
_computing_cell_refinement 'APEX2(Bruker AXS, 2007)'
_computing_data_collection 'APEX2(Bruker AXS, 2007)'
_computing_data_reduction 'SAINT,SADABS (Bruker AXS, 2007 )'
_computing_molecular_graphics
;
ORTEP3,L.J. Farrugia, J. Appl. Cryst. (1997) 30, 565
;
_computing_structure_refinement
;
SHELXL-97, G. M. Sheldrick, Acta Cryst. (2008) A64, 112-122
;
_computing_structure_solution
;
SHELXS-97 , G. M. Sheldrick, Acta Cryst. (2008) A64, 112-122
;
_diffrn_ambient_temperature 153(2)
_diffrn_detector_area_resol_mean 80
_diffrn_measured_fraction_theta_full 0.999
_diffrn_measured_fraction_theta_max 0.999
_diffrn_measurement_device_type 'CCD area detector'
_diffrn_measurement_method 'Omega and Phi scans'
_diffrn_radiation_monochromator graphite
_diffrn_radiation_source 'rotating anode'
_diffrn_radiation_type MoK\a
_diffrn_radiation_wavelength 0.71073
_diffrn_reflns_av_R_equivalents 0.0141
_diffrn_reflns_av_sigmaI/netI 0.0197
_diffrn_reflns_limit_h_max 14
_diffrn_reflns_limit_h_min -14
_diffrn_reflns_limit_k_max 13
_diffrn_reflns_limit_k_min -13
_diffrn_reflns_limit_l_max 17
_diffrn_reflns_limit_l_min -17
_diffrn_reflns_number 15164
_diffrn_reflns_theta_full 28.70
_diffrn_reflns_theta_max 28.70
_diffrn_reflns_theta_min 1.57
_exptl_absorpt_coefficient_mu 0.567
_exptl_absorpt_correction_T_max 0.9560
_exptl_absorpt_correction_T_min 0.9248
_exptl_absorpt_correction_type multi-scan
_exptl_absorpt_process_details
; 
 Corrections were done with the SADABS program, utilizing the none merged
 raw data obtained from the integration process. Integration and final cell
 refinement were done with SAINT.

 SADABS reports ratio of Tmin/Tmax = 0.86391  

;
_exptl_crystal_colour colorless
_exptl_crystal_density_diffrn 1.211
_exptl_crystal_density_method 'not measured'
_exptl_crystal_description block
_exptl_crystal_F_000 540
_exptl_crystal_size_max 0.14
_exptl_crystal_size_mid 0.14
_exptl_crystal_size_min 0.08
_refine_diff_density_max 0.412
_refine_diff_density_min -0.143
_refine_diff_density_rms 0.058
_refine_ls_abs_structure_details 'Flack H D (1983), Acta Cryst. A39, 876-881'
_refine_ls_abs_structure_Flack 0.25(5)
_refine_ls_extinction_method none
_refine_ls_goodness_of_fit_ref 1.072
_refine_ls_hydrogen_treatment noref
_refine_ls_matrix_type full
_refine_ls_number_parameters 264
_refine_ls_number_reflns 7108
_refine_ls_number_restraints 1
_refine_ls_restrained_S_all 1.072
_refine_ls_R_factor_all 0.0279
_refine_ls_R_factor_gt 0.0267
_refine_ls_shift/su_max 0.001
_refine_ls_shift/su_mean 0.000
_refine_ls_structure_factor_coef Fsqd
_refine_ls_weighting_details 'calc w=1/[\s^2^(Fo^2^)+(0.0474P)^2^+0.0216P] where P=(Fo^2^+2Fc^2^)/3'
_refine_ls_weighting_scheme calc
_refine_ls_wR_factor_gt 0.0677
_refine_ls_wR_factor_ref 0.0687
_reflns_number_gt 6879
_reflns_number_total 7108
_reflns_threshold_expression >2sigma(I)
_cod_data_source_file c5dt01512j2.cif
_cod_data_source_block sad
_cod_depositor_comments 'Adding full bibliography for 7035419--7035422.cif.'
_cod_original_sg_symbol_H-M 'P 21'
_cod_database_code 7035419

loop_
_symmetry_equiv_pos_as_xyz
'x, y, z'
'-x, y+1/2, -z'

loop_
_atom_site_label
_atom_site_type_symbol
_atom_site_fract_x
_atom_site_fract_y
_atom_site_fract_z
_atom_site_U_iso_or_equiv
_atom_site_adp_type
_atom_site_occupancy
_atom_site_symmetry_multiplicity
_atom_site_calc_flag
_atom_site_refinement_flags
_atom_site_disorder_assembly
_atom_site_disorder_group
C1 C 1.0056(2) 1.0474(2) 0.03119(17) 0.0497(5) Uani 1 1 d . . .
H1A H 1.0647 1.0000 0.0768 0.075 Uiso 1 1 calc R . .
H1B H 1.0548 1.1039 -0.0143 0.075 Uiso 1 1 calc R . .
H1C H 0.9556 0.9859 -0.0104 0.075 Uiso 1 1 calc R . .
C2 C 0.99271(17) 1.26388(18) 0.18587(15) 0.0373(4) Uani 1 1 d . . .
H2A H 0.9356 1.3218 0.2237 0.056 Uiso 1 1 calc R . .
H2B H 1.0461 1.3149 0.1394 0.056 Uiso 1 1 calc R . .
H2C H 1.0478 1.2168 0.2347 0.056 Uiso 1 1 calc R . .
C3 C 0.7796(2) 1.2343(2) 0.02451(17) 0.0509(5) Uani 1 1 d . . .
H3A H 0.7260 1.1714 -0.0127 0.076 Uiso 1 1 calc R . .
H3B H 0.8268 1.2871 -0.0249 0.076 Uiso 1 1 calc R . .
H3C H 0.7250 1.2903 0.0663 0.076 Uiso 1 1 calc R . .
C4 C 0.7508(2) 0.54961(19) 0.2371(2) 0.0505(5) Uani 1 1 d . . .
H4A H 0.7611 0.5668 0.1635 0.076 Uiso 1 1 calc R . .
H4B H 0.7207 0.4606 0.2467 0.076 Uiso 1 1 calc R . .
H4C H 0.8335 0.5610 0.2728 0.076 Uiso 1 1 calc R . .
C5 C 0.6070(2) 0.6208(2) 0.42861(16) 0.0470(5) Uani 1 1 d . . .
H5A H 0.6863 0.6366 0.4679 0.070 Uiso 1 1 calc R . .
H5B H 0.5838 0.5291 0.4337 0.070 Uiso 1 1 calc R . .
H5C H 0.5377 0.6739 0.4566 0.070 Uiso 1 1 calc R . .
C6 C 0.47862(19) 0.6545(2) 0.21591(16) 0.0444(4) Uani 1 1 d . . .
H6A H 0.4180 0.7186 0.2422 0.067 Uiso 1 1 calc R . .
H6B H 0.4419 0.5676 0.2229 0.067 Uiso 1 1 calc R . .
H6C H 0.4952 0.6721 0.1432 0.067 Uiso 1 1 calc R . .
C7A C 1.0030(10) 1.0970(13) 0.4653(10) 0.065(3) Uani 0.501(18) 1 d P A 1
H7A1 H 1.0367 1.0242 0.4255 0.098 Uiso 0.501(18) 1 calc PR A 1
H7A2 H 1.0550 1.1084 0.5281 0.098 Uiso 0.501(18) 1 calc PR A 1
H7A3 H 1.0065 1.1761 0.4238 0.098 Uiso 0.501(18) 1 calc PR A 1
C8A C 0.7732(8) 0.9484(10) 0.5982(5) 0.061(2) Uani 0.501(18) 1 d P A 1
H8A1 H 0.7925 0.8598 0.5765 0.091 Uiso 0.501(18) 1 calc PR A 1
H8A2 H 0.6802 0.9584 0.6055 0.091 Uiso 0.501(18) 1 calc PR A 1
H8A3 H 0.8159 0.9660 0.6644 0.091 Uiso 0.501(18) 1 calc PR A 1
C9A C 0.7735(12) 1.195(3) 0.5744(15) 0.192(11) Uani 0.501(18) 1 d P A 1
H9A1 H 0.7931 1.2762 0.5390 0.288 Uiso 0.501(18) 1 calc PR A 1
H9A2 H 0.8151 1.1947 0.6425 0.288 Uiso 0.501(18) 1 calc PR A 1
H9A3 H 0.6804 1.1870 0.5822 0.288 Uiso 0.501(18) 1 calc PR A 1
C7B C 0.9962(11) 1.0356(18) 0.4744(10) 0.077(4) Uani 0.499(18) 1 d P A 2
H7B1 H 1.0287 1.1066 0.4320 0.115 Uiso 0.499(18) 1 calc PR A 2
H7B2 H 1.0054 0.9536 0.4373 0.115 Uiso 0.499(18) 1 calc PR A 2
H7B3 H 1.0452 1.0317 0.5392 0.115 Uiso 0.499(18) 1 calc PR A 2
C8B C 0.824(2) 0.906(2) 0.5724(16) 0.179(10) Uani 0.499(18) 1 d P A 2
H8B1 H 0.7371 0.8933 0.5991 0.269 Uiso 0.499(18) 1 calc PR A 2
H8B2 H 0.8857 0.9071 0.6298 0.269 Uiso 0.499(18) 1 calc PR A 2
H8B3 H 0.8446 0.8346 0.5256 0.269 Uiso 0.499(18) 1 calc PR A 2
C9B C 0.7959(10) 1.2346(7) 0.5429(7) 0.066(3) Uani 0.499(18) 1 d P A 2
H9B1 H 0.7045 1.2430 0.5583 0.099 Uiso 0.499(18) 1 calc PR A 2
H9B2 H 0.8181 1.2946 0.4874 0.099 Uiso 0.499(18) 1 calc PR A 2
H9B3 H 0.8470 1.2552 0.6046 0.099 Uiso 0.499(18) 1 calc PR A 2
C10 C 0.43658(19) 1.0206(2) 0.07334(14) 0.0421(4) Uani 1 1 d . . .
H10A H 0.5129 1.0525 0.0381 0.063 Uiso 1 1 calc R . .
H10B H 0.3595 1.0462 0.0344 0.063 Uiso 1 1 calc R . .
H10C H 0.4403 0.9260 0.0781 0.063 Uiso 1 1 calc R . .
C11 C 0.29515(18) 1.0197(3) 0.27722(17) 0.0510(5) Uani 1 1 d . . .
H11A H 0.3121 0.9279 0.2903 0.076 Uiso 1 1 calc R . .
H11B H 0.2157 1.0286 0.2366 0.076 Uiso 1 1 calc R . .
H11C H 0.2861 1.0652 0.3429 0.076 Uiso 1 1 calc R . .
C12 C 0.4211(2) 1.2699(2) 0.19653(18) 0.0498(5) Uani 1 1 d . . .
H12A H 0.4301 1.3071 0.2656 0.075 Uiso 1 1 calc R . .
H12B H 0.3378 1.2948 0.1667 0.075 Uiso 1 1 calc R . .
H12C H 0.4900 1.3023 0.1529 0.075 Uiso 1 1 calc R . .
N1 N 0.80733(12) 1.04941(12) 0.19616(10) 0.0249(3) Uani 1 1 d . A .
N2 N 0.68931(12) 0.82544(12) 0.28485(9) 0.0251(2) Uani 1 1 d . . .
N3 N 0.73731(13) 1.03952(13) 0.39195(10) 0.0281(3) Uani 1 1 d . A .
N4 N 0.57021(12) 1.05565(13) 0.27476(10) 0.0265(3) Uani 1 1 d . A .
Si1 Si 0.79676(4) 0.88453(4) 0.19825(3) 0.02283(8) Uani 1 1 d . . .
Si2 Si 0.89538(4) 1.14697(4) 0.10977(3) 0.02873(9) Uani 1 1 d . . .
Si3 Si 0.63178(5) 0.66403(4) 0.29081(4) 0.03046(10) Uani 1 1 d . . .
Si4 Si 0.83114(5) 1.06283(7) 0.50107(4) 0.04402(14) Uani 1 1 d . . .
Si5 Si 0.43101(4) 1.09081(4) 0.20479(3) 0.02878(9) Uani 1 1 d . . .
P1 P 0.71551(4) 1.13399(4) 0.28396(3) 0.02494(8) Uani 1 1 d . . .
P2 P 0.61154(4) 0.93719(4) 0.36215(3) 0.02458(8) Uani 1 1 d . A .
Cl1 Cl 0.74705(4) 0.81870(4) 0.05350(3) 0.03535(9) Uani 1 1 d . . .
Cl2 Cl 0.97521(4) 0.80627(4) 0.22624(4) 0.03977(10) Uani 1 1 d . . .

loop_
_atom_site_aniso_label
_atom_site_aniso_U_11
_atom_site_aniso_U_22
_atom_site_aniso_U_33
_atom_site_aniso_U_23
_atom_site_aniso_U_13
_atom_site_aniso_U_12
C1 0.0560(12) 0.0438(11) 0.0501(11) -0.0073(9) 0.0293(10) -0.0082(9)
C2 0.0339(8) 0.0321(8) 0.0458(10) 0.0005(7) 0.0017(7) -0.0067(7)
C3 0.0447(10) 0.0615(14) 0.0462(11) 0.0259(10) -0.0072(8) -0.0102(10)
C4 0.0533(11) 0.0242(8) 0.0744(15) 0.0003(9) 0.0157(10) 0.0043(8)
C5 0.0561(12) 0.0401(10) 0.0449(10) 0.0177(8) 0.0071(9) -0.0035(9)
C6 0.0475(11) 0.0343(10) 0.0512(11) -0.0035(8) -0.0059(8) -0.0082(8)
C7A 0.026(2) 0.116(8) 0.054(3) 0.008(5) 0.000(2) -0.008(4)
C8A 0.064(4) 0.091(4) 0.027(2) 0.018(2) -0.003(2) 0.013(3)
C9A 0.054(4) 0.35(2) 0.171(13) -0.213(16) 0.011(7) -0.019(9)
C7B 0.035(3) 0.144(11) 0.051(4) -0.004(6) -0.007(3) 0.001(6)
C8B 0.145(13) 0.225(19) 0.165(13) 0.149(14) -0.103(11) -0.094(13)
C9B 0.081(6) 0.051(4) 0.065(4) -0.028(3) -0.034(4) -0.002(3)
C10 0.0462(10) 0.0473(10) 0.0327(9) -0.0013(8) -0.0046(7) 0.0015(8)
C11 0.0277(8) 0.0722(15) 0.0530(12) 0.0106(11) 0.0039(8) -0.0001(9)
C12 0.0558(12) 0.0332(9) 0.0601(13) 0.0004(9) -0.0145(10) 0.0153(9)
N1 0.0279(6) 0.0213(6) 0.0258(6) -0.0015(4) 0.0063(5) -0.0016(5)
N2 0.0293(6) 0.0197(6) 0.0265(6) 0.0002(5) 0.0053(5) -0.0003(5)
N3 0.0340(6) 0.0291(6) 0.0213(6) -0.0026(5) -0.0018(5) -0.0016(5)
N4 0.0232(6) 0.0252(6) 0.0309(6) 0.0041(5) 0.0005(5) 0.0020(5)
Si1 0.02436(18) 0.02116(18) 0.02304(18) -0.00106(14) 0.00312(15) 0.00069(15)
Si2 0.0292(2) 0.0271(2) 0.0300(2) 0.00276(17) 0.00502(16) -0.00383(17)
Si3 0.0355(2) 0.02048(19) 0.0355(2) 0.00315(16) 0.00540(17) -0.00106(16)
Si4 0.0344(2) 0.0741(4) 0.0234(2) -0.0060(2) -0.00371(18) -0.0053(2)
Si5 0.0259(2) 0.0289(2) 0.0315(2) 0.00258(17) -0.00082(16) 0.00457(16)
P1 0.02756(18) 0.02012(17) 0.02722(18) -0.00238(14) 0.00265(14) 0.00057(14)
P2 0.02681(17) 0.02438(17) 0.02267(17) 0.00115(13) 0.00420(13) 0.00241(14)
Cl1 0.0441(2) 0.0362(2) 0.02588(17) -0.00814(15) 0.00344(14) -0.00437(17)
Cl2 0.02790(18) 0.0406(2) 0.0508(2) 0.00464(18) 0.00145(16) 0.00841(16)

loop_
_atom_type_symbol
_atom_type_description
_atom_type_scat_dispersion_real
_atom_type_scat_dispersion_imag
_atom_type_scat_source
C C 0.0033 0.0016 'International Tables Vol C Tables 4.2.6.8 and 6.1.1.4'
H H 0.0000 0.0000 'International Tables Vol C Tables 4.2.6.8 and 6.1.1.4'
N N 0.0061 0.0033 'International Tables Vol C Tables 4.2.6.8 and 6.1.1.4'
Si Si 0.0817 0.0704 'International Tables Vol C Tables 4.2.6.8 and 6.1.1.4'
P P 0.1023 0.0942 'International Tables Vol C Tables 4.2.6.8 and 6.1.1.4'
Cl Cl 0.1484 0.1585 'International Tables Vol C Tables 4.2.6.8 and 6.1.1.4'

loop_
_geom_angle_atom_site_label_1
_geom_angle_atom_site_label_2
_geom_angle_atom_site_label_3
_geom_angle
Si2 C1 H1A 109.5
Si2 C1 H1B 109.5
H1A C1 H1B 109.5
Si2 C1 H1C 109.5
H1A C1 H1C 109.5
H1B C1 H1C 109.5
Si2 C2 H2A 109.5
Si2 C2 H2B 109.5
H2A C2 H2B 109.5
Si2 C2 H2C 109.5
H2A C2 H2C 109.5
H2B C2 H2C 109.5
Si2 C3 H3A 109.5
Si2 C3 H3B 109.5
H3A C3 H3B 109.5
Si2 C3 H3C 109.5
H3A C3 H3C 109.5
H3B C3 H3C 109.5
Si3 C4 H4A 109.5
Si3 C4 H4B 109.5
H4A C4 H4B 109.5
Si3 C4 H4C 109.5
H4A C4 H4C 109.5
H4B C4 H4C 109.5
Si3 C5 H5A 109.5
Si3 C5 H5B 109.5
H5A C5 H5B 109.5
Si3 C5 H5C 109.5
H5A C5 H5C 109.5
H5B C5 H5C 109.5
Si3 C6 H6A 109.5
Si3 C6 H6B 109.5
H6A C6 H6B 109.5
Si3 C6 H6C 109.5
H6A C6 H6C 109.5
H6B C6 H6C 109.5
Si4 C7A H7A1 109.5
Si4 C7A H7A2 109.5
H7A1 C7A H7A2 109.5
Si4 C7A H7A3 109.5
H7A1 C7A H7A3 109.5
H7A2 C7A H7A3 109.5
Si4 C8A H8A1 109.5
Si4 C8A H8A2 109.5
H8A1 C8A H8A2 109.5
Si4 C8A H8A3 109.5
H8A1 C8A H8A3 109.5
H8A2 C8A H8A3 109.5
Si4 C9A H9A1 109.5
Si4 C9A H9A2 109.5
H9A1 C9A H9A2 109.5
Si4 C9A H9A3 109.5
H9A1 C9A H9A3 109.5
H9A2 C9A H9A3 109.5
Si4 C7B H7B1 109.5
Si4 C7B H7B2 109.5
H7B1 C7B H7B2 109.5
Si4 C7B H7B3 109.5
H7B1 C7B H7B3 109.5
H7B2 C7B H7B3 109.5
Si4 C8B H8B1 109.5
Si4 C8B H8B2 109.5
H8B1 C8B H8B2 109.5
Si4 C8B H8B3 109.5
H8B1 C8B H8B3 109.5
H8B2 C8B H8B3 109.5
Si4 C9B H9B1 109.5
Si4 C9B H9B2 109.5
H9B1 C9B H9B2 109.5
Si4 C9B H9B3 109.5
H9B1 C9B H9B3 109.5
H9B2 C9B H9B3 109.5
Si5 C10 H10A 109.5
Si5 C10 H10B 109.5
H10A C10 H10B 109.5
Si5 C10 H10C 109.5
H10A C10 H10C 109.5
H10B C10 H10C 109.5
Si5 C11 H11A 109.5
Si5 C11 H11B 109.5
H11A C11 H11B 109.5
Si5 C11 H11C 109.5
H11A C11 H11C 109.5
H11B C11 H11C 109.5
Si5 C12 H12A 109.5
Si5 C12 H12B 109.5
H12A C12 H12B 109.5
Si5 C12 H12C 109.5
H12A C12 H12C 109.5
H12B C12 H12C 109.5
Si1 N1 P1 117.14(7)
Si1 N1 Si2 127.70(7)
P1 N1 Si2 115.08(7)
Si1 N2 P2 117.18(8)
Si1 N2 Si3 126.07(7)
P2 N2 Si3 116.06(7)
P1 N3 P2 94.19(7)
P1 N3 Si4 131.03(9)
P2 N3 Si4 133.62(8)
P1 N4 P2 94.39(6)
P1 N4 Si5 131.69(8)
P2 N4 Si5 133.88(8)
N1 Si1 N2 114.19(6)
N1 Si1 Cl2 109.69(5)
N2 Si1 Cl2 109.97(5)
N1 Si1 Cl1 109.31(5)
N2 Si1 Cl1 108.87(5)
Cl2 Si1 Cl1 104.35(2)
N1 Si2 C2 108.48(7)
N1 Si2 C1 111.20(8)
C2 Si2 C1 108.41(10)
N1 Si2 C3 108.40(8)
C2 Si2 C3 110.32(10)
C1 Si2 C3 110.02(12)
N2 Si3 C4 110.78(8)
N2 Si3 C6 108.36(8)
C4 Si3 C6 110.03(11)
N2 Si3 C5 108.54(8)
C4 Si3 C5 108.01(11)
C6 Si3 C5 111.12(10)
N3 Si4 C9A 110.8(6)
N3 Si4 C7B 110.8(4)
C9A Si4 C7B 124.1(6)
N3 Si4 C8A 106.6(3)
C9A Si4 C8A 90.6(10)
C7B Si4 C8A 111.0(6)
N3 Si4 C8B 105.0(5)
C9A Si4 C8B 112.7(18)
C7B Si4 C8B 90.3(13)
C8A Si4 C8B 23.9(10)
N3 Si4 C7A 110.6(4)
C9A Si4 C7A 108.5(6)
C7B Si4 C7A 20.1(5)
C8A Si4 C7A 127.6(5)
C8B Si4 C7A 109.2(10)
N3 Si4 C9B 104.9(3)
C9A Si4 C9B 19.3(9)
C7B Si4 C9B 113.3(6)
C8A Si4 C9B 109.9(4)
C8B Si4 C9B 131.4(11)
C7A Si4 C9B 94.8(5)
N4 Si5 C12 106.49(8)
N4 Si5 C10 111.28(8)
C12 Si5 C10 109.81(10)
N4 Si5 C11 106.72(8)
C12 Si5 C11 112.37(12)
C10 Si5 C11 110.10(11)
N4 P1 N3 84.06(7)
N4 P1 N1 102.10(6)
N3 P1 N1 100.48(6)
N4 P1 P2 42.82(4)
N3 P1 P2 42.95(5)
N1 P1 P2 95.84(4)
N4 P2 N3 83.96(7)
N4 P2 N2 101.91(6)
N3 P2 N2 100.29(7)
N4 P2 P1 42.79(4)
N3 P2 P1 42.87(5)
N2 P2 P1 95.58(4)

loop_
_geom_bond_atom_site_label_1
_geom_bond_atom_site_label_2
_geom_bond_distance
C1 Si2 1.857(2)
C1 H1A 0.9800
C1 H1B 0.9800
C1 H1C 0.9800
C2 Si2 1.8544(18)
C2 H2A 0.9800
C2 H2B 0.9800
C2 H2C 0.9800
C3 Si2 1.860(2)
C3 H3A 0.9800
C3 H3B 0.9800
C3 H3C 0.9800
C4 Si3 1.856(2)
C4 H4A 0.9800
C4 H4B 0.9800
C4 H4C 0.9800
C5 Si3 1.866(2)
C5 H5A 0.9800
C5 H5B 0.9800
C5 H5C 0.9800
C6 Si3 1.861(2)
C6 H6A 0.9800
C6 H6B 0.9800
C6 H6C 0.9800
C7A Si4 1.889(10)
C7A H7A1 0.9800
C7A H7A2 0.9800
C7A H7A3 0.9800
C8A Si4 1.837(9)
C8A H8A1 0.9800
C8A H8A2 0.9800
C8A H8A3 0.9800
C9A Si4 1.774(14)
C9A H9A1 0.9800
C9A H9A2 0.9800
C9A H9A3 0.9800
C7B Si4 1.781(12)
C7B H7B1 0.9800
C7B H7B2 0.9800
C7B H7B3 0.9800
C8B Si4 1.871(14)
C8B H8B1 0.9800
C8B H8B2 0.9800
C8B H8B3 0.9800
C9B Si4 1.894(7)
C9B H9B1 0.9800
C9B H9B2 0.9800
C9B H9B3 0.9800
C10 Si5 1.8565(19)
C10 H10A 0.9800
C10 H10B 0.9800
C10 H10C 0.9800
C11 Si5 1.861(2)
C11 H11A 0.9800
C11 H11B 0.9800
C11 H11C 0.9800
C12 Si5 1.856(2)
C12 H12A 0.9800
C12 H12B 0.9800
C12 H12C 0.9800
N1 Si1 1.7075(14)
N1 P1 1.7343(13)
N1 Si2 1.7729(13)
N2 Si1 1.7099(13)
N2 P2 1.7375(13)
N2 Si3 1.7743(14)
N3 P1 1.7214(14)
N3 P2 1.7239(14)
N3 Si4 1.7281(14)
N4 P1 1.7194(13)
N4 P2 1.7203(14)
N4 Si5 1.7398(13)
Si1 Cl2 2.0554(6)
Si1 Cl1 2.0592(5)
P1 P2 2.5235(6)
